data_1554958
loop_
_publ_author_name
'Lin, Wei'
'Lin, Xiao'
'Cheng, Yuyu'
'Chang, Xiaoyong'
'Zhou, San'
'Li, Pengfei'
'Li, Wenjun'

_publ_section_title
;
 Organocatalytic enantioselective direct vinylogous Michael addition of
 \g-substituted deconjugate butenolides to azadienes
;
_journal_issue 14
_journal_name_full 'Organic Chemistry Frontiers'
_journal_page_first 2452
_journal_paper_doi 10.1039/C9QO00597H
_journal_volume 6
_journal_year 2019
_chemical_absolute_configuration ad
_chemical_formula_moiety 'C27 H23 N O5 S'
_chemical_formula_sum 'C27 H23 N O5 S'
_chemical_formula_weight 473.52
_space_group_crystal_system monoclinic
_space_group_IT_number 4
_space_group_name_Hall 'P 2yb'
_space_group_name_H-M_alt 'P 1 21 1'
_atom_sites_solution_hydrogens geom
_atom_sites_solution_primary dual
_audit_creation_date 2019-04-16
_audit_creation_method
;
Olex2 1.2
(compiled 2018.05.29 svn.r3508 for OlexSys, GUI svn.r5506)
;
_audit_update_record
;
2019-04-17 deposited with the CCDC.	2019-05-21 downloaded from the CCDC.
;
_cell_angle_alpha 90
_cell_angle_beta 92.786(3)
_cell_angle_gamma 90
_cell_formula_units_Z 2
_cell_length_a 10.0757(11)
_cell_length_b 10.4448(9)
_cell_length_c 10.8094(12)
_cell_measurement_reflns_used 2457
_cell_measurement_temperature 100(2)
_cell_measurement_theta_max 25.64
_cell_measurement_theta_min 2.70
_cell_volume 1136.2(2)
_computing_cell_refinement 'SAINT V8.38A (?, 2016)'
_computing_data_reduction 'SAINT V8.38A (?, 2016)'
_computing_molecular_graphics 'Olex2 (Dolomanov et al., 2009)'
_computing_publication_material 'Olex2 (Dolomanov et al., 2009)'
_computing_structure_refinement 'ShelXL (Sheldrick, 2015)'
_computing_structure_solution 'ShelXT (Sheldrick, 2015)'
_diffrn_ambient_temperature 100.0
_diffrn_detector 'Bruker PHOTO 100 area detector'
_diffrn_detector_area_resol_mean 7.9
_diffrn_detector_type 'CCD area detector'
_diffrn_measured_fraction_theta_full 0.998
_diffrn_measured_fraction_theta_max 0.997
_diffrn_measurement_device 'three-circle diffractometer'
_diffrn_measurement_device_type 'Bruker PHOTO 100 area detector'
_diffrn_measurement_method '\w and \f scans'
_diffrn_radiation_monochromator 'mirror optics'
_diffrn_radiation_probe x-ray
_diffrn_radiation_type MoK\a
_diffrn_radiation_wavelength 0.71073
_diffrn_reflns_av_R_equivalents 0.0217
_diffrn_reflns_av_unetI/netI 0.0225
_diffrn_reflns_Laue_measured_fraction_full 0.998
_diffrn_reflns_Laue_measured_fraction_max 0.997
_diffrn_reflns_limit_h_max 12
_diffrn_reflns_limit_h_min -13
_diffrn_reflns_limit_k_max 13
_diffrn_reflns_limit_k_min -13
_diffrn_reflns_limit_l_max 13
_diffrn_reflns_limit_l_min -14
_diffrn_reflns_number 16350
_diffrn_reflns_point_group_measured_fraction_full 0.997
_diffrn_reflns_point_group_measured_fraction_max 0.996
_diffrn_reflns_theta_full 25.242
_diffrn_reflns_theta_max 27.542
_diffrn_reflns_theta_min 2.699
_diffrn_source 'microfocus sealed X-ray tube'
_diffrn_source_type 'Incoatec I\ms'
_diffrn_standards_number 0
_exptl_absorpt_coefficient_mu 0.183
_exptl_absorpt_correction_T_max 0.7456
_exptl_absorpt_correction_T_min 0.6981
_exptl_absorpt_correction_type multi-scan
_exptl_absorpt_process_details
'SADABS-2016/2 (Bruker,2016/2) was used for absorption correction. wR2(int) was 0.0942 before and 0.0409 after correction. The Ratio of minimum to maximum transmission is 0.9363. The \l/2 correction factor is Not present.'
_exptl_crystal_colour colourless
_exptl_crystal_colour_primary colourless
_exptl_crystal_density_diffrn 1.384
_exptl_crystal_description block
_exptl_crystal_F_000 496
_exptl_crystal_size_max 0.42
_exptl_crystal_size_mid 0.36
_exptl_crystal_size_min 0.29
_refine_diff_density_max 0.260
_refine_diff_density_min -0.232
_refine_diff_density_rms 0.039
_refine_ls_abs_structure_details
;
 Flack x determined using 2322 quotients [(I+)-(I-)]/[(I+)+(I-)]
 (Parsons, Flack and Wagner, Acta Cryst. B69 (2013) 249-259).
;
_refine_ls_abs_structure_Flack 0.01(2)
_refine_ls_extinction_coef 0.018(3)
_refine_ls_extinction_expression Fc^*^=kFc[1+0.001xFc^2^\l^3^/sin(2\q)]^-1/4^
_refine_ls_extinction_method 'SHELXL-2018/3 (Sheldrick 2018)'
_refine_ls_goodness_of_fit_ref 1.031
_refine_ls_hydrogen_treatment constr
_refine_ls_matrix_type full
_refine_ls_number_parameters 310
_refine_ls_number_reflns 5233
_refine_ls_number_restraints 1
_refine_ls_restrained_S_all 1.031
_refine_ls_R_factor_all 0.0293
_refine_ls_R_factor_gt 0.0280
_refine_ls_shift/su_max 0.001
_refine_ls_shift/su_mean 0.000
_refine_ls_structure_factor_coef Fsqd
_refine_ls_weighting_details 'w=1/[\s^2^(Fo^2^)+(0.0368P)^2^+0.3572P] where P=(Fo^2^+2Fc^2^)/3'
_refine_ls_weighting_scheme calc
_refine_ls_wR_factor_gt 0.0705
_refine_ls_wR_factor_ref 0.0714
_reflns_Friedel_coverage 0.893
_reflns_Friedel_fraction_full 0.997
_reflns_Friedel_fraction_max 0.994
_reflns_number_gt 5066
_reflns_number_total 5233
_reflns_threshold_expression 'I > 2\s(I)'
_cod_data_source_file c9qo00597h2.cif
_cod_data_source_block cxy0697_0m
_cod_database_code 1554958
_shelx_shelxl_version_number 2018/3
_shelx_space_group_comment
;
The symmetry employed for this shelxl refinement is uniquely defined
by the following loop, which should always be used as a source of
symmetry information in preference to the above space-group names.
They are only intended as comments.
;
_olex2_refinement_description
;
1. Fixed Uiso
 At 1.2 times of:
  All C(H) groups, All C(H,H) groups
 At 1.5 times of:
  All C(H,H,H) groups
2.a Ternary CH refined with riding coordinates:
 C5(H5), C7(H7)
2.b Secondary CH2 refined with riding coordinates:
 C14(H14A,H14B)
2.c Aromatic/amide H refined with riding coordinates:
 C1(H1), C2(H2), C3(H3), C9(H9), C10(H10), C18(H18), C19(H19), C20(H20),
 C21(H21), C24(H24), C25(H25), C26(H26), C27(H27)
2.d Idealised Me refined as rotating group:
 C12(H12A,H12B,H12C), C15(H15A,H15B,H15C)
;
_olex2_submission_special_instructions 'No special instructions were received'

loop_
_space_group_symop_operation_xyz
'x, y, z'
'-x, y+1/2, -z'

loop_
_atom_site_label
_atom_site_type_symbol
_atom_site_fract_x
_atom_site_fract_y
_atom_site_fract_z
_atom_site_U_iso_or_equiv
_atom_site_adp_type
_atom_site_occupancy
_atom_site_site_symmetry_order
_atom_site_calc_flag
_atom_site_refinement_flags_posn
S1 S -0.31083(5) -0.78688(5) -0.32218(4) 0.01829(12) Uani 1 1 d .
O1 O -0.43829(17) -0.83067(16) -0.28779(15) 0.0264(4) Uani 1 1 d .
O2 O -0.19699(17) -0.86942(15) -0.31218(15) 0.0258(4) Uani 1 1 d .
O3 O -0.08899(14) -0.48845(14) -0.06162(12) 0.0164(3) Uani 1 1 d .
O4 O -0.02559(16) -0.63327(17) 0.08180(14) 0.0252(4) Uani 1 1 d .
O5 O -0.43682(14) -0.36964(14) -0.15351(13) 0.0167(3) Uani 1 1 d .
N1 N -0.27085(17) -0.66256(16) -0.22995(15) 0.0152(3) Uani 1 1 d .
C1 C -0.1999(2) -0.1973(2) -0.58514(19) 0.0201(4) Uani 1 1 d .
H1 H -0.198573 -0.156047 -0.663388 0.024 Uiso 1 1 calc R
C2 C -0.2375(2) -0.3249(2) -0.5778(2) 0.0221(5) Uani 1 1 d .
H2 H -0.260278 -0.371347 -0.651366 0.026 Uiso 1 1 calc R
C3 C -0.2418(2) -0.3846(2) -0.46366(19) 0.0192(4) Uani 1 1 d .
H3 H -0.269134 -0.471414 -0.459390 0.023 Uiso 1 1 calc R
C4 C -0.20630(18) -0.31838(18) -0.35480(17) 0.0135(4) Uani 1 1 d .
C5 C -0.21072(19) -0.38099(19) -0.22770(17) 0.0133(4) Uani 1 1 d .
H5 H -0.197421 -0.310874 -0.165331 0.016 Uiso 1 1 calc R
C6 C -0.10082(19) -0.48108(19) -0.19811(17) 0.0139(4) Uani 1 1 d .
C7 C -0.12918(19) -0.62198(19) -0.23617(18) 0.0145(4) Uani 1 1 d .
H7 H -0.095949 -0.639720 -0.320145 0.017 Uiso 1 1 calc R
C8 C -0.3264(2) -0.72761(19) -0.47416(18) 0.0167(4) Uani 1 1 d .
C9 C -0.2156(2) -0.7223(2) -0.54620(19) 0.0180(4) Uani 1 1 d .
H9 H -0.132442 -0.755268 -0.515714 0.022 Uiso 1 1 calc R
C10 C -0.2289(2) -0.6678(2) -0.66368(19) 0.0193(4) Uani 1 1 d .
H10 H -0.153615 -0.662021 -0.712981 0.023 Uiso 1 1 calc R
C11 C -0.3515(2) -0.6215(2) -0.70999(19) 0.0186(4) Uani 1 1 d .
C12 C -0.3652(3) -0.5631(2) -0.8376(2) 0.0250(5) Uani 1 1 d .
H12A H -0.431596 -0.494515 -0.838173 0.038 Uiso 1 1 calc GR
H12B H -0.393604 -0.629106 -0.897725 0.038 Uiso 1 1 calc GR
H12C H -0.279470 -0.527924 -0.859864 0.038 Uiso 1 1 calc GR
C13 C -0.0508(2) -0.6081(2) -0.0252(2) 0.0185(4) Uani 1 1 d .
C14 C -0.0463(2) -0.6946(2) -0.1366(2) 0.0194(4) Uani 1 1 d .
H14A H -0.085801 -0.779246 -0.119768 0.023 Uiso 1 1 calc R
H14B H 0.046141 -0.706855 -0.161518 0.023 Uiso 1 1 calc R
C15 C 0.0323(2) -0.4366(2) -0.24265(19) 0.0166(4) Uani 1 1 d .
H15A H 0.101976 -0.496447 -0.213697 0.025 Uiso 1 1 calc GR
H15B H 0.052396 -0.351014 -0.209602 0.025 Uiso 1 1 calc GR
H15C H 0.028361 -0.433602 -0.333368 0.025 Uiso 1 1 calc GR
C16 C -0.3388(2) -0.4428(2) -0.20253(17) 0.0146(4) Uani 1 1 d .
C17 C -0.5310(2) -0.4559(2) -0.11783(18) 0.0168(4) Uani 1 1 d .
C18 C -0.6419(2) -0.4220(2) -0.0535(2) 0.0222(4) Uani 1 1 d .
H18 H -0.663340 -0.335225 -0.037409 0.027 Uiso 1 1 calc R
C19 C -0.7193(2) -0.5222(3) -0.0143(2) 0.0254(5) Uani 1 1 d .
H19 H -0.795222 -0.504408 0.031569 0.031 Uiso 1 1 calc R
C20 C -0.6878(2) -0.6488(2) -0.0411(2) 0.0242(5) Uani 1 1 d .
H20 H -0.743869 -0.715169 -0.013832 0.029 Uiso 1 1 calc R
C21 C -0.5770(2) -0.6813(2) -0.10632(19) 0.0201(4) Uani 1 1 d .
H21 H -0.557514 -0.768062 -0.124383 0.024 Uiso 1 1 calc R
C22 C -0.49522(19) -0.5818(2) -0.14454(18) 0.0161(4) Uani 1 1 d .
C23 C -0.36738(19) -0.56932(19) -0.20147(17) 0.0140(4) Uani 1 1 d .
C24 C -0.1643(2) -0.1303(2) -0.4776(2) 0.0207(4) Uani 1 1 d .
H24 H -0.138145 -0.043086 -0.482364 0.025 Uiso 1 1 calc R
C25 C -0.1670(2) -0.1905(2) -0.36327(19) 0.0173(4) Uani 1 1 d .
H25 H -0.141821 -0.144312 -0.290114 0.021 Uiso 1 1 calc R
C26 C -0.4494(2) -0.6813(2) -0.5184(2) 0.0206(4) Uani 1 1 d .
H26 H -0.524374 -0.685443 -0.468501 0.025 Uiso 1 1 calc R
C27 C -0.4607(2) -0.6292(2) -0.6366(2) 0.0216(4) Uani 1 1 d .
H27 H -0.544414 -0.598213 -0.667769 0.026 Uiso 1 1 calc R

loop_
_atom_site_aniso_label
_atom_site_aniso_U_11
_atom_site_aniso_U_22
_atom_site_aniso_U_33
_atom_site_aniso_U_23
_atom_site_aniso_U_13
_atom_site_aniso_U_12
S1 0.0277(3) 0.0112(2) 0.0159(2) -0.00074(19) 0.00039(18) -0.0047(2)
O1 0.0354(9) 0.0213(7) 0.0228(8) -0.0016(6) 0.0039(7) -0.0149(7)
O2 0.0414(10) 0.0138(7) 0.0218(8) -0.0012(6) -0.0033(7) 0.0028(7)
O3 0.0193(7) 0.0195(7) 0.0105(6) 0.0000(5) 0.0005(5) -0.0017(6)
O4 0.0262(8) 0.0332(9) 0.0159(7) 0.0082(7) -0.0004(6) -0.0024(7)
O5 0.0156(7) 0.0166(7) 0.0182(7) -0.0012(6) 0.0040(5) -0.0009(6)
N1 0.0190(8) 0.0119(8) 0.0148(8) -0.0028(6) 0.0012(6) -0.0043(7)
C1 0.0239(10) 0.0215(11) 0.0151(10) 0.0041(8) 0.0046(8) -0.0004(9)
C2 0.0315(11) 0.0198(10) 0.0149(10) -0.0024(8) 0.0008(8) -0.0035(9)
C3 0.0266(10) 0.0139(9) 0.0170(10) -0.0008(8) 0.0017(8) -0.0044(8)
C4 0.0135(8) 0.0126(9) 0.0145(9) 0.0005(7) 0.0031(7) 0.0004(7)
C5 0.0156(9) 0.0117(9) 0.0129(9) -0.0023(7) 0.0028(7) -0.0019(7)
C6 0.0167(9) 0.0151(9) 0.0098(8) 0.0003(7) 0.0011(7) -0.0023(7)
C7 0.0174(9) 0.0125(9) 0.0137(9) 0.0002(7) 0.0028(7) -0.0015(8)
C8 0.0243(10) 0.0111(9) 0.0146(9) -0.0027(7) 0.0004(7) -0.0029(8)
C9 0.0205(10) 0.0160(10) 0.0175(9) -0.0040(8) -0.0009(7) 0.0047(8)
C10 0.0227(10) 0.0187(10) 0.0168(9) -0.0033(8) 0.0031(8) 0.0036(8)
C11 0.0249(10) 0.0143(9) 0.0161(10) -0.0046(7) -0.0030(8) 0.0018(8)
C12 0.0356(13) 0.0215(11) 0.0175(10) -0.0016(8) -0.0039(9) 0.0073(10)
C13 0.0147(9) 0.0218(11) 0.0192(10) 0.0041(8) 0.0017(7) -0.0048(8)
C14 0.0205(10) 0.0179(10) 0.0197(10) 0.0034(8) 0.0003(8) 0.0005(8)
C15 0.0160(9) 0.0178(10) 0.0164(9) 0.0009(7) 0.0033(7) -0.0029(8)
C16 0.0175(9) 0.0157(9) 0.0107(8) -0.0006(7) 0.0017(7) -0.0002(8)
C17 0.0144(9) 0.0225(10) 0.0133(9) 0.0041(8) -0.0018(7) -0.0038(8)
C18 0.0157(10) 0.0293(12) 0.0217(10) 0.0021(9) 0.0011(8) 0.0003(9)
C19 0.0139(10) 0.0421(14) 0.0203(10) 0.0067(10) 0.0022(8) -0.0010(9)
C20 0.0179(10) 0.0332(13) 0.0211(10) 0.0126(9) -0.0018(8) -0.0076(9)
C21 0.0194(10) 0.0231(11) 0.0173(9) 0.0075(8) -0.0042(7) -0.0055(8)
C22 0.0155(9) 0.0218(10) 0.0108(9) 0.0025(7) -0.0021(7) -0.0025(8)
C23 0.0169(9) 0.0154(9) 0.0095(8) 0.0019(7) -0.0003(7) -0.0026(8)
C24 0.0264(11) 0.0148(9) 0.0214(11) 0.0014(8) 0.0058(8) -0.0032(9)
C25 0.0213(10) 0.0152(10) 0.0156(9) -0.0016(7) 0.0031(7) -0.0036(8)
C26 0.0184(10) 0.0187(10) 0.0245(11) -0.0009(8) 0.0012(8) -0.0047(8)
C27 0.0192(10) 0.0179(10) 0.0270(11) -0.0013(9) -0.0048(8) -0.0004(8)

loop_
_atom_type_symbol
_atom_type_description
_atom_type_scat_dispersion_real
_atom_type_scat_dispersion_imag
_atom_type_scat_source
C C 0.0033 0.0016 'International Tables Vol C Tables 4.2.6.8 and 6.1.1.4'
H H 0.0000 0.0000 'International Tables Vol C Tables 4.2.6.8 and 6.1.1.4'
N N 0.0061 0.0033 'International Tables Vol C Tables 4.2.6.8 and 6.1.1.4'
O O 0.0106 0.0060 'International Tables Vol C Tables 4.2.6.8 and 6.1.1.4'
S S 0.1246 0.1234 'International Tables Vol C Tables 4.2.6.8 and 6.1.1.4'

loop_
_geom_angle_atom_site_label_1
_geom_angle_atom_site_label_2
_geom_angle_atom_site_label_3
_geom_angle
O1 S1 O2 120.88(10)
O1 S1 N1 106.65(9)
O1 S1 C8 108.41(10)
O2 S1 N1 104.65(9)
O2 S1 C8 108.48(10)
N1 S1 C8 106.96(9)
C13 O3 C6 110.18(15)
C16 O5 C17 105.21(16)
C7 N1 S1 113.33(13)
C23 N1 S1 120.88(13)
C23 N1 C7 118.76(16)
C2 C1 H1 120.1
C2 C1 C24 119.8(2)
C24 C1 H1 120.1
C1 C2 H2 119.9
C3 C2 C1 120.2(2)
C3 C2 H2 119.9
C2 C3 H3 119.7
C2 C3 C4 120.68(19)
C4 C3 H3 119.7
C3 C4 C5 122.00(17)
C3 C4 C25 118.67(18)
C25 C4 C5 119.33(17)
C4 C5 H5 106.5
C4 C5 C6 115.14(15)
C6 C5 H5 106.5
C16 C5 C4 114.63(16)
C16 C5 H5 106.5
C16 C5 C6 106.83(16)
O3 C6 C5 105.33(15)
O3 C6 C7 102.74(15)
O3 C6 C15 107.63(15)
C5 C6 C7 117.79(16)
C15 C6 C5 111.23(16)
C15 C6 C7 111.11(16)
N1 C7 C6 114.93(16)
N1 C7 H7 110.6
N1 C7 C14 108.53(16)
C6 C7 H7 110.6
C14 C7 C6 101.33(16)
C14 C7 H7 110.6
C9 C8 S1 120.00(16)
C9 C8 C26 121.21(19)
C26 C8 S1 118.73(16)
C8 C9 H9 120.6
C10 C9 C8 118.83(19)
C10 C9 H9 120.6
C9 C10 H10 119.6
C9 C10 C11 120.9(2)
C11 C10 H10 119.6
C10 C11 C12 120.5(2)
C27 C11 C10 119.09(19)
C27 C11 C12 120.38(19)
C11 C12 H12A 109.5
C11 C12 H12B 109.5
C11 C12 H12C 109.5
H12A C12 H12B 109.5
H12A C12 H12C 109.5
H12B C12 H12C 109.5
O3 C13 C14 109.82(17)
O4 C13 O3 121.5(2)
O4 C13 C14 128.6(2)
C7 C14 H14A 111.1
C7 C14 H14B 111.1
C13 C14 C7 103.15(17)
C13 C14 H14A 111.1
C13 C14 H14B 111.1
H14A C14 H14B 109.1
C6 C15 H15A 109.5
C6 C15 H15B 109.5
C6 C15 H15C 109.5
H15A C15 H15B 109.5
H15A C15 H15C 109.5
H15B C15 H15C 109.5
O5 C16 C5 118.55(17)
C23 C16 O5 112.46(18)
C23 C16 C5 127.99(19)
O5 C17 C18 123.7(2)
O5 C17 C22 111.69(17)
C18 C17 C22 124.3(2)
C17 C18 H18 122.0
C19 C18 C17 116.1(2)
C19 C18 H18 122.0
C18 C19 H19 119.4
C18 C19 C20 121.1(2)
C20 C19 H19 119.4
C19 C20 H20 118.9
C21 C20 C19 122.2(2)
C21 C20 H20 118.9
C20 C21 H21 121.1
C20 C21 C22 117.8(2)
C22 C21 H21 121.1
C17 C22 C21 118.39(19)
C17 C22 C23 104.16(17)
C21 C22 C23 137.3(2)
N1 C23 C22 131.10(18)
C16 C23 N1 121.30(18)
C16 C23 C22 106.46(18)
C1 C24 H24 120.0
C25 C24 C1 120.1(2)
C25 C24 H24 120.0
C4 C25 H25 119.7
C24 C25 C4 120.60(19)
C24 C25 H25 119.7
C8 C26 H26 120.6
C27 C26 C8 118.9(2)
C27 C26 H26 120.6
C11 C27 H27 119.4
C26 C27 C11 121.1(2)
C26 C27 H27 119.4

loop_
_geom_bond_atom_site_label_1
_geom_bond_atom_site_label_2
_geom_bond_distance
S1 O1 1.4294(17)
S1 O2 1.4347(17)
S1 N1 1.6743(17)
S1 C8 1.755(2)
O3 C6 1.476(2)
O3 C13 1.360(3)
O4 C13 1.201(3)
O5 C16 1.375(2)
O5 C17 1.377(2)
N1 C7 1.494(2)
N1 C23 1.421(3)
C1 H1 0.9500
C1 C2 1.388(3)
C1 C24 1.389(3)
C2 H2 0.9500
C2 C3 1.385(3)
C3 H3 0.9500
C3 C4 1.396(3)
C4 C5 1.524(3)
C4 C25 1.398(3)
C5 H5 1.0000
C5 C6 1.545(3)
C5 C16 1.480(3)
C6 C7 1.551(3)
C6 C15 1.520(3)
C7 H7 1.0000
C7 C14 1.531(3)
C8 C9 1.393(3)
C8 C26 1.394(3)
C9 H9 0.9500
C9 C10 1.392(3)
C10 H10 0.9500
C10 C11 1.397(3)
C11 C12 1.508(3)
C11 C27 1.389(3)
C12 H12A 0.9800
C12 H12B 0.9800
C12 H12C 0.9800
C13 C14 1.507(3)
C14 H14A 0.9900
C14 H14B 0.9900
C15 H15A 0.9800
C15 H15B 0.9800
C15 H15C 0.9800
C16 C23 1.353(3)
C17 C18 1.391(3)
C17 C22 1.398(3)
C18 H18 0.9500
C18 C19 1.384(3)
C19 H19 0.9500
C19 C20 1.393(4)
C20 H20 0.9500
C20 C21 1.391(3)
C21 H21 0.9500
C21 C22 1.401(3)
C22 C23 1.460(3)
C24 H24 0.9500
C24 C25 1.388(3)
C25 H25 0.9500
C26 H26 0.9500
C26 C27 1.388(3)
C27 H27 0.9500

loop_
_geom_torsion_atom_site_label_1
_geom_torsion_atom_site_label_2
_geom_torsion_atom_site_label_3
_geom_torsion_atom_site_label_4
_geom_torsion
S1 N1 C7 C6 156.37(13)
S1 N1 C7 C14 -91.04(17)
S1 N1 C23 C16 -136.41(17)
S1 N1 C23 C22 57.5(3)
S1 C8 C9 C10 -176.18(16)
S1 C8 C26 C27 177.17(17)
O1 S1 N1 C7 168.38(14)
O1 S1 N1 C23 -41.34(17)
O1 S1 C8 C9 -156.72(16)
O1 S1 C8 C26 26.06(19)
O2 S1 N1 C7 39.19(16)
O2 S1 N1 C23 -170.53(15)
O2 S1 C8 C9 -23.8(2)
O2 S1 C8 C26 159.03(16)
O3 C6 C7 N1 82.09(18)
O3 C6 C7 C14 -34.69(18)
O3 C13 C14 C7 -17.7(2)
O4 C13 C14 C7 162.6(2)
O5 C16 C23 N1 -170.14(15)
O5 C16 C23 C22 -1.0(2)
O5 C17 C18 C19 -173.83(19)
O5 C17 C22 C21 175.91(17)
O5 C17 C22 C23 0.1(2)
N1 S1 C8 C9 88.62(18)
N1 S1 C8 C26 -88.60(17)
N1 C7 C14 C13 -89.72(18)
C1 C2 C3 C4 -1.1(3)
C1 C24 C25 C4 -0.5(3)
C2 C1 C24 C25 -0.3(3)
C2 C3 C4 C5 179.63(19)
C2 C3 C4 C25 0.3(3)
C3 C4 C5 C6 72.2(2)
C3 C4 C5 C16 -52.3(3)
C3 C4 C25 C24 0.5(3)
C4 C5 C6 O3 157.46(15)
C4 C5 C6 C7 -88.8(2)
C4 C5 C6 C15 41.1(2)
C4 C5 C16 O5 -87.3(2)
C4 C5 C16 C23 105.0(2)
C5 C4 C25 C24 -178.82(19)
C5 C6 C7 N1 -33.1(2)
C5 C6 C7 C14 -149.87(16)
C5 C16 C23 N1 -1.9(3)
C5 C16 C23 C22 167.21(19)
C6 O3 C13 O4 174.47(18)
C6 O3 C13 C14 -5.2(2)
C6 C5 C16 O5 143.83(17)
C6 C5 C16 C23 -23.8(3)
C6 C7 C14 C13 31.64(19)
C7 N1 C23 C16 12.3(3)
C7 N1 C23 C22 -153.77(19)
C8 S1 N1 C7 -75.78(15)
C8 S1 N1 C23 74.49(17)
C8 C9 C10 C11 -1.3(3)
C8 C26 C27 C11 -0.6(3)
C9 C8 C26 C27 0.0(3)
C9 C10 C11 C12 -179.7(2)
C9 C10 C11 C27 0.7(3)
C10 C11 C27 C26 0.3(3)
C12 C11 C27 C26 -179.3(2)
C13 O3 C6 C5 149.53(15)
C13 O3 C6 C7 25.64(19)
C13 O3 C6 C15 -91.71(19)
C15 C6 C7 N1 -163.07(16)
C15 C6 C7 C14 80.16(18)
C16 O5 C17 C18 174.12(19)
C16 O5 C17 C22 -0.7(2)
C16 C5 C6 O3 -74.01(18)
C16 C5 C6 C7 39.8(2)
C16 C5 C6 C15 169.66(16)
C17 O5 C16 C5 -168.40(16)
C17 O5 C16 C23 1.1(2)
C17 C18 C19 C20 -1.3(3)
C17 C22 C23 N1 168.19(19)
C17 C22 C23 C16 0.6(2)
C18 C17 C22 C21 1.2(3)
C18 C17 C22 C23 -174.69(19)
C18 C19 C20 C21 0.9(3)
C19 C20 C21 C22 0.6(3)
C20 C21 C22 C17 -1.6(3)
C20 C21 C22 C23 172.5(2)
C21 C22 C23 N1 -6.4(4)
C21 C22 C23 C16 -174.0(2)
C22 C17 C18 C19 0.3(3)
C23 N1 C7 C6 5.4(2)
C23 N1 C7 C14 118.00(18)
C24 C1 C2 C3 1.2(3)
C25 C4 C5 C6 -108.4(2)
C25 C4 C5 C16 127.02(19)
C26 C8 C9 C10 1.0(3)
